data_4078974
loop_
_publ_author_name
'Spasyuk, Denis'
'Gusev, Dmitry G.'

_publ_section_title
;
 Acceptorless Dehydrogenative Coupling of Ethanol and Hydrogenation of
 Esters and Imines
;
_journal_issue 15
_journal_name_full Organometallics
_journal_page_first 5239
_journal_paper_doi 10.1021/om300670r
_journal_volume 31
_journal_year 2012
_chemical_formula_moiety 'C38 H36 Cl2 N2 P2 Ru1'
_chemical_formula_sum 'C38 H36 Cl2 N2 P2 Ru'
_chemical_formula_weight 754.60
_chemical_name_systematic
; 
 ? 
;
_space_group_IT_number 2
_symmetry_cell_setting triclinic
_symmetry_space_group_name_Hall '-P 1'
_symmetry_space_group_name_H-M 'P -1'
_atom_sites_solution_hydrogens geom
_atom_sites_solution_primary direct
_atom_sites_solution_secondary difmap
_audit_creation_method SHELXL-97
_cell_angle_alpha 68.9720(10)
_cell_angle_beta 88.6220(10)
_cell_angle_gamma 67.0310(10)
_cell_formula_units_Z 2.00
_cell_length_a 10.5195(3)
_cell_length_b 13.2513(3)
_cell_length_c 16.3644(4)
_cell_measurement_reflns_used 9855
_cell_measurement_temperature 150(2)
_cell_measurement_theta_max 69.58
_cell_measurement_theta_min 2.92
_cell_volume 1942.49(9)
_computing_cell_refinement 'Bruker SAINT'
_computing_data_collection 'Bruker APEX2'
_computing_data_reduction 'Bruker SAINT'
_computing_molecular_graphics 'Platon Ortep'
_computing_publication_material 'LinXTL v.  3.4.5'
_computing_structure_refinement 'SHELXL97 (Sheldrick, 2008)'
_computing_structure_solution 'SHELXS97 (Sheldrick, 2008)'
_diffrn_ambient_temperature 150
_diffrn_detector_area_resol_mean 8.3
_diffrn_measured_fraction_theta_full 0.971
_diffrn_measured_fraction_theta_max 0.971
_diffrn_measurement_device_type 'Bruker Microstar'
_diffrn_measurement_method '\f and \w scans'
_diffrn_radiation_monochromator 'Helios optics'
_diffrn_radiation_source 'Rotating Anode'
_diffrn_radiation_type CuK\a
_diffrn_radiation_wavelength 1.54178
_diffrn_reflns_av_R_equivalents 0.0386
_diffrn_reflns_av_sigmaI/netI 0.0328
_diffrn_reflns_limit_h_max 12
_diffrn_reflns_limit_h_min -10
_diffrn_reflns_limit_k_max 16
_diffrn_reflns_limit_k_min -15
_diffrn_reflns_limit_l_max 19
_diffrn_reflns_limit_l_min -19
_diffrn_reflns_number 30435
_diffrn_reflns_theta_full 69.76
_diffrn_reflns_theta_max 69.76
_diffrn_reflns_theta_min 4.61
_exptl_absorpt_coefficient_mu 5.511
_exptl_absorpt_correction_T_max 0.896
_exptl_absorpt_correction_T_min 0.485
_exptl_absorpt_correction_type multi-scan
_exptl_absorpt_process_details 'Sadabs (Sheldrick, 1996)'
_exptl_crystal_colour Yellow
_exptl_crystal_density_diffrn 1.290
_exptl_crystal_density_meas ?
_exptl_crystal_density_method 'not measured'
_exptl_crystal_description plate
_exptl_crystal_F_000 772
_exptl_crystal_size_max 0.14
_exptl_crystal_size_mid 0.12
_exptl_crystal_size_min 0.02
_platon_squeeze_details
;
;
_refine_diff_density_max 1.054
_refine_diff_density_min -0.464
_refine_diff_density_rms 0.072
_refine_ls_extinction_method none
_refine_ls_goodness_of_fit_ref 0.975
_refine_ls_hydrogen_treatment mixed
_refine_ls_matrix_type full
_refine_ls_number_parameters 410
_refine_ls_number_reflns 7114
_refine_ls_number_restraints 0
_refine_ls_restrained_S_all 0.975
_refine_ls_R_factor_all 0.0299
_refine_ls_R_factor_gt 0.0297
_refine_ls_shift/su_max 0.002
_refine_ls_shift/su_mean 0.000
_refine_ls_structure_factor_coef Fsqd
_refine_ls_weighting_details 'calc w=1/[\s^2^(Fo^2^)+(0.0504P)^2^+1.1066P] where P=(Fo^2^+2Fc^2^)/3'
_refine_ls_weighting_scheme calc
_refine_ls_wR_factor_gt 0.0765
_refine_ls_wR_factor_ref 0.0767
_reflns_number_gt 7017
_reflns_number_total 7114
_reflns_threshold_expression >2sigma(I)
_cod_data_source_file om300670r_si_002.cif
_cod_data_source_block ds4
_cod_depositor_comments
;
The following automatic conversions were performed:

'_symmetry_cell_setting' value 'Triclinic' changed to 'triclinic'
according to /home/saulius/struct/CIF-dictionaries/cif_core.dic
dictionary named 'cif_core.dic' version 2.4.2 from 2011-04-26.

Automatic conversion script
Id: cif_fix_values 1891 2012-01-12 08:04:46Z andrius 

The following automatic conversions were performed:

'_exptl_crystal_density_meas' value 'not measured' was changed to '?'
- the value is perceived as not measured.

Automatic conversion script
Id: cif_fix_values 3008 2015-01-20 13:52:24Z robertas 
;
_cod_original_sg_symbol_H-M P-1
_cod_database_code 4078974

loop_
_symmetry_equiv_pos_as_xyz
'x, y, z'
'-x, -y, -z'

loop_
_atom_site_label
_atom_site_type_symbol
_atom_site_fract_x
_atom_site_fract_y
_atom_site_fract_z
_atom_site_U_iso_or_equiv
_atom_site_adp_type
_atom_site_occupancy
_atom_site_symmetry_multiplicity
_atom_site_calc_flag
_atom_site_refinement_flags
Ru1 Ru 0.806013(12) 0.560921(11) 0.320055(8) 0.01862(6) Uani 1 1 d .
Cl1 Cl 0.95327(5) 0.63505(4) 0.36921(3) 0.02674(11) Uani 1 1 d .
Cl2 Cl 0.66284(4) 0.46639(4) 0.29750(3) 0.02482(10) Uani 1 1 d .
P2 P 0.67992(4) 0.72527(4) 0.19352(3) 0.01917(10) Uani 1 1 d .
P1 P 0.99767(4) 0.45416(4) 0.26913(3) 0.02163(10) Uani 1 1 d .
N1 N 0.89483(17) 0.41309(14) 0.44303(11) 0.0243(3) Uani 1 1 d .
N2 N 0.67645(16) 0.61308(15) 0.41470(10) 0.0246(3) Uani 1 1 d .
C27 C 0.74917(18) 0.83832(16) 0.14377(12) 0.0229(4) Uani 1 1 d .
C9 C 1.12951(19) 0.50996(17) 0.22562(13) 0.0252(4) Uani 1 1 d .
C21 C 0.50382(19) 0.81824(17) 0.20942(12) 0.0240(4) Uani 1 1 d .
C33 C 0.62655(18) 0.70444(16) 0.09634(12) 0.0221(4) Uani 1 1 d .
C5 C 0.6852(2) 0.52190(19) 0.48987(13) 0.0283(4) Uani 1 1 d .
C8 C 1.0940(2) 0.32890(18) 0.37453(13) 0.0301(4) Uani 1 1 d .
H8A H 1.1521 0.2579 0.3622 0.036 Uiso 1 1 calc R
H8B H 1.1564 0.3501 0.4031 0.036 Uiso 1 1 calc R
C34 C 0.68869(19) 0.59600(17) 0.08767(13) 0.0259(4) Uani 1 1 d .
H34 H 0.7612 0.5322 0.1318 0.031 Uiso 1 1 calc R
C15 C 0.99670(19) 0.37404(16) 0.19733(13) 0.0245(4) Uani 1 1 d .
C32 C 0.76419(19) 0.88163(17) 0.05436(13) 0.0272(4) Uani 1 1 d .
H32 H 0.7332 0.8554 0.0149 0.033 Uiso 1 1 calc R
C7 C 0.9910(2) 0.30203(17) 0.43581(13) 0.0309(4) Uani 1 1 d .
H7A H 0.9384 0.2687 0.4119 0.037 Uiso 1 1 calc R
H7B H 1.0410 0.2433 0.4948 0.037 Uiso 1 1 calc R
C28 C 0.79603(19) 0.87830(17) 0.20057(14) 0.0276(4) Uani 1 1 d .
H28 H 0.7855 0.8507 0.2614 0.033 Uiso 1 1 calc R
C36 C 0.5410(2) 0.6717(2) -0.04913(14) 0.0363(5) Uani 1 1 d .
H36 H 0.5113 0.6605 -0.0983 0.044 Uiso 1 1 calc R
C30 C 0.8718(2) 1.00006(19) 0.07948(16) 0.0371(5) Uani 1 1 d .
H30 H 0.9140 1.0545 0.0578 0.045 Uiso 1 1 calc R
C38 C 0.5200(2) 0.79699(18) 0.03079(13) 0.0287(4) Uani 1 1 d .
H38 H 0.4753 0.8717 0.0360 0.034 Uiso 1 1 calc R
C12 C 1.3275(2) 0.5940(2) 0.15159(15) 0.0365(5) Uani 1 1 d .
H12 H 1.3946 0.6226 0.1255 0.044 Uiso 1 1 calc R
C31 C 0.8242(2) 0.96281(19) 0.02248(15) 0.0344(5) Uani 1 1 d .
H31 H 0.8325 0.9927 -0.0386 0.041 Uiso 1 1 calc R
C16 C 1.0587(2) 0.38946(18) 0.12022(14) 0.0299(4) Uani 1 1 d .
H16 H 1.1070 0.4397 0.1051 0.036 Uiso 1 1 calc R
C19 C 0.9179(2) 0.24386(19) 0.16212(16) 0.0366(5) Uani 1 1 d .
H19 H 0.8692 0.1939 0.1766 0.044 Uiso 1 1 calc R
C20 C 0.9260(2) 0.29978(17) 0.21821(14) 0.0310(4) Uani 1 1 d .
H20 H 0.8835 0.2875 0.2707 0.037 Uiso 1 1 calc R
C17 C 1.0511(2) 0.3324(2) 0.06486(15) 0.0359(5) Uani 1 1 d .
H17 H 1.0950 0.3432 0.0129 0.043 Uiso 1 1 calc R
C11 C 1.3679(2) 0.4754(2) 0.20269(15) 0.0348(5) Uani 1 1 d .
H11 H 1.4634 0.4227 0.2128 0.042 Uiso 1 1 calc R
C22 C 0.4155(2) 0.76156(19) 0.24414(13) 0.0299(4) Uani 1 1 d .
H22 H 0.4474 0.6787 0.2591 0.036 Uiso 1 1 calc R
C14 C 1.0902(2) 0.62859(19) 0.17588(14) 0.0316(4) Uani 1 1 d .
H14 H 0.9952 0.6820 0.1669 0.038 Uiso 1 1 calc R
C23 C 0.2819(2) 0.8257(2) 0.25672(15) 0.0379(5) Uani 1 1 d .
H23 H 0.2221 0.7868 0.2791 0.046 Uiso 1 1 calc R
C29 C 0.8576(2) 0.95769(18) 0.16872(16) 0.0337(5) Uani 1 1 d .
H29 H 0.8903 0.9833 0.2079 0.040 Uiso 1 1 calc R
C35 C 0.6466(2) 0.57899(19) 0.01543(14) 0.0323(4) Uani 1 1 d .
H35 H 0.6901 0.5041 0.0104 0.039 Uiso 1 1 calc R
C37 C 0.4789(2) 0.7808(2) -0.04170(14) 0.0351(5) Uani 1 1 d .
H37 H 0.4077 0.8449 -0.0865 0.042 Uiso 1 1 calc R
C10 C 1.2700(2) 0.43271(19) 0.23931(14) 0.0317(4) Uani 1 1 d .
H10 H 1.2985 0.3507 0.2738 0.038 Uiso 1 1 calc R
C6 C 0.7818(2) 0.40089(18) 0.49533(12) 0.0282(4) Uani 1 1 d .
H6A H 0.8206 0.3482 0.5576 0.034 Uiso 1 1 calc R
H6B H 0.7310 0.3662 0.4714 0.034 Uiso 1 1 calc R
C26 C 0.4546(2) 0.93986(18) 0.18773(13) 0.0299(4) Uani 1 1 d .
H26 H 0.5126 0.9798 0.1630 0.036 Uiso 1 1 calc R
C25 C 0.3208(2) 1.0034(2) 0.20205(16) 0.0386(5) Uani 1 1 d .
H25 H 0.2885 1.0862 0.1879 0.046 Uiso 1 1 calc R
C4 C 0.6135(2) 0.5404(2) 0.55928(14) 0.0354(5) Uani 1 1 d .
H4 H 0.6198 0.4749 0.6109 0.043 Uiso 1 1 calc R
C13 C 1.1891(2) 0.6710(2) 0.13850(16) 0.0381(5) Uani 1 1 d .
H13 H 1.1610 0.7529 0.1040 0.046 Uiso 1 1 calc R
C1 C 0.6039(2) 0.72358(19) 0.41107(13) 0.0303(4) Uani 1 1 d .
H1 H 0.6031 0.7880 0.3605 0.036 Uiso 1 1 calc R
C18 C 0.9799(2) 0.26018(19) 0.08543(16) 0.0375(5) Uani 1 1 d .
H18 H 0.9735 0.2220 0.0474 0.045 Uiso 1 1 calc R
C24 C 0.2349(2) 0.9460(2) 0.23694(16) 0.0407(5) Uani 1 1 d .
H24 H 0.1441 0.9892 0.2472 0.049 Uiso 1 1 calc R
C3 C 0.5330(2) 0.6547(2) 0.55235(15) 0.0391(5) Uani 1 1 d .
H3 H 0.4806 0.6690 0.5981 0.047 Uiso 1 1 calc R
C2 C 0.5301(2) 0.7478(2) 0.47783(15) 0.0377(5) Uani 1 1 d .
H2 H 0.4782 0.8273 0.4724 0.045 Uiso 1 1 calc R
H39 H 0.940(2) 0.433(2) 0.4685(16) 0.026(6) Uiso 1 1 d .

loop_
_atom_site_aniso_label
_atom_site_aniso_U_11
_atom_site_aniso_U_22
_atom_site_aniso_U_33
_atom_site_aniso_U_23
_atom_site_aniso_U_13
_atom_site_aniso_U_12
Ru1 0.01855(9) 0.02279(9) 0.01595(9) -0.00506(6) 0.00071(5) -0.01185(6)
Cl1 0.0300(2) 0.0329(2) 0.0218(2) -0.00643(17) -0.00207(17) -0.02052(19)
Cl2 0.0250(2) 0.0311(2) 0.0238(2) -0.00876(17) 0.00221(16) -0.01833(18)
P2 0.0190(2) 0.0213(2) 0.0175(2) -0.00545(17) 0.00123(16) -0.01017(17)
P1 0.0188(2) 0.0236(2) 0.0219(2) -0.00633(18) 0.00065(17) -0.00996(17)
N1 0.0262(8) 0.0280(8) 0.0190(8) -0.0035(6) -0.0019(6) -0.0159(7)
N2 0.0239(7) 0.0353(9) 0.0197(7) -0.0104(6) 0.0038(6) -0.0173(7)
C27 0.0192(8) 0.0223(8) 0.0260(9) -0.0062(7) 0.0023(7) -0.0099(7)
C9 0.0204(8) 0.0335(10) 0.0261(9) -0.0133(8) 0.0021(7) -0.0137(8)
C21 0.0220(8) 0.0280(9) 0.0199(9) -0.0081(7) 0.0005(7) -0.0091(7)
C33 0.0204(8) 0.0269(9) 0.0208(9) -0.0071(7) 0.0032(7) -0.0132(7)
C5 0.0279(9) 0.0429(11) 0.0222(9) -0.0102(8) 0.0033(7) -0.0245(9)
C8 0.0258(9) 0.0290(10) 0.0272(10) -0.0050(8) -0.0030(8) -0.0078(8)
C34 0.0223(9) 0.0297(10) 0.0242(9) -0.0093(8) 0.0016(7) -0.0099(7)
C15 0.0207(8) 0.0217(9) 0.0282(10) -0.0082(7) 0.0001(7) -0.0068(7)
C32 0.0240(9) 0.0271(9) 0.0293(10) -0.0083(8) 0.0051(7) -0.0116(8)
C7 0.0360(10) 0.0249(9) 0.0248(10) -0.0013(8) -0.0036(8) -0.0125(8)
C28 0.0254(9) 0.0246(9) 0.0307(10) -0.0073(8) -0.0001(7) -0.0109(7)
C36 0.0367(11) 0.0487(13) 0.0279(10) -0.0213(9) 0.0002(8) -0.0156(10)
C30 0.0307(10) 0.0299(10) 0.0519(13) -0.0098(10) 0.0100(9) -0.0189(9)
C38 0.0294(10) 0.0278(10) 0.0255(10) -0.0084(8) -0.0016(8) -0.0096(8)
C12 0.0309(10) 0.0589(14) 0.0385(12) -0.0261(11) 0.0130(9) -0.0305(10)
C31 0.0303(10) 0.0330(11) 0.0360(11) -0.0067(9) 0.0114(8) -0.0152(9)
C16 0.0304(10) 0.0300(10) 0.0302(10) -0.0097(8) 0.0032(8) -0.0148(8)
C19 0.0432(12) 0.0293(10) 0.0452(13) -0.0166(9) 0.0080(10) -0.0205(9)
C20 0.0341(10) 0.0267(10) 0.0345(11) -0.0116(8) 0.0076(8) -0.0150(8)
C17 0.0413(12) 0.0367(11) 0.0326(11) -0.0161(9) 0.0077(9) -0.0165(9)
C11 0.0213(9) 0.0527(13) 0.0420(12) -0.0287(11) 0.0056(8) -0.0170(9)
C22 0.0260(9) 0.0336(10) 0.0299(10) -0.0104(8) 0.0043(8) -0.0136(8)
C14 0.0234(9) 0.0356(11) 0.0355(11) -0.0102(9) 0.0053(8) -0.0148(8)
C23 0.0270(10) 0.0479(13) 0.0374(12) -0.0135(10) 0.0085(8) -0.0165(9)
C29 0.0287(10) 0.0272(10) 0.0477(13) -0.0132(9) 0.0000(9) -0.0146(8)
C35 0.0330(10) 0.0356(11) 0.0323(11) -0.0185(9) 0.0040(8) -0.0129(9)
C37 0.0332(10) 0.0385(11) 0.0244(10) -0.0081(8) -0.0058(8) -0.0085(9)
C10 0.0224(9) 0.0367(11) 0.0383(11) -0.0173(9) 0.0010(8) -0.0115(8)
C6 0.0328(10) 0.0343(10) 0.0194(9) -0.0030(8) 0.0016(7) -0.0221(8)
C26 0.0267(9) 0.0300(10) 0.0302(10) -0.0094(8) 0.0014(8) -0.0106(8)
C25 0.0329(11) 0.0321(11) 0.0438(13) -0.0151(9) 0.0019(9) -0.0056(9)
C4 0.0392(11) 0.0516(13) 0.0239(10) -0.0119(9) 0.0093(8) -0.0295(10)
C13 0.0351(11) 0.0404(12) 0.0416(12) -0.0105(10) 0.0085(9) -0.0230(10)
C1 0.0297(10) 0.0380(11) 0.0257(10) -0.0128(8) 0.0036(8) -0.0157(8)
C18 0.0449(12) 0.0323(11) 0.0409(12) -0.0200(9) 0.0056(10) -0.0158(9)
C24 0.0255(10) 0.0459(13) 0.0429(13) -0.0184(10) 0.0068(9) -0.0056(9)
C3 0.0386(11) 0.0594(15) 0.0306(11) -0.0220(10) 0.0145(9) -0.0272(11)
C2 0.0369(11) 0.0482(13) 0.0335(11) -0.0215(10) 0.0076(9) -0.0177(10)

loop_
_atom_type_symbol
_atom_type_description
_atom_type_scat_dispersion_real
_atom_type_scat_dispersion_imag
_atom_type_scat_source
C C 0.0181 0.0091 'International Tables Vol C Tables 4.2.6.8 and 6.1.1.4'
H H 0.0000 0.0000 'International Tables Vol C Tables 4.2.6.8 and 6.1.1.4'
N N 0.0311 0.0180 'International Tables Vol C Tables 4.2.6.8 and 6.1.1.4'
P P 0.2955 0.4335 'International Tables Vol C Tables 4.2.6.8 and 6.1.1.4'
Cl Cl 0.3639 0.7018 'International Tables Vol C Tables 4.2.6.8 and 6.1.1.4'
Ru Ru 0.0552 3.2960 'International Tables Vol C Tables 4.2.6.8 and 6.1.1.4'

loop_
_geom_angle_atom_site_label_1
_geom_angle_atom_site_label_2
_geom_angle_atom_site_label_3
_geom_angle
N1 Ru1 N2 75.46(6)
N1 Ru1 P1 83.43(5)
N2 Ru1 P1 158.00(4)
N1 Ru1 P2 172.10(4)
N2 Ru1 P2 97.93(4)
P1 Ru1 P2 103.558(16)
N1 Ru1 Cl2 86.98(5)
N2 Ru1 Cl2 89.52(4)
P1 Ru1 Cl2 95.553(16)
P2 Ru1 Cl2 88.658(15)
N1 Ru1 Cl1 83.86(5)
N2 Ru1 Cl1 84.65(4)
P1 Ru1 Cl1 87.044(16)
P2 Ru1 Cl1 100.006(16)
Cl2 Ru1 Cl1 170.138(16)
C27 P2 C33 102.35(8)
C27 P2 C21 100.59(8)
C33 P2 C21 97.48(8)
C27 P2 Ru1 118.80(6)
C33 P2 Ru1 119.93(6)
C21 P2 Ru1 114.03(6)
C9 P1 C15 100.56(9)
C9 P1 C8 102.41(9)
C15 P1 C8 101.30(9)
C9 P1 Ru1 122.06(6)
C15 P1 Ru1 125.81(6)
C8 P1 Ru1 100.38(7)
C7 N1 C6 113.59(15)
C7 N1 Ru1 115.32(12)
C6 N1 Ru1 108.85(11)
C7 N1 H39 107.2(16)
C6 N1 H39 107.0(16)
Ru1 N1 H39 104.1(16)
C1 N2 C5 117.94(17)
C1 N2 Ru1 127.13(13)
C5 N2 Ru1 114.42(13)
C32 C27 C28 118.52(17)
C32 C27 P2 124.03(14)
C28 C27 P2 117.37(14)
C14 C9 C10 119.12(18)
C14 C9 P1 120.07(14)
C10 C9 P1 120.76(16)
C26 C21 C22 118.77(17)
C26 C21 P2 123.98(15)
C22 C21 P2 117.24(14)
C34 C33 C38 118.49(17)
C34 C33 P2 120.85(14)
C38 C33 P2 120.64(14)
N2 C5 C4 121.8(2)
N2 C5 C6 115.97(17)
C4 C5 C6 122.14(19)
C7 C8 P1 109.52(13)
C7 C8 H8A 109.8
P1 C8 H8A 109.8
C7 C8 H8B 109.8
P1 C8 H8B 109.8
H8A C8 H8B 108.2
C35 C34 C33 121.11(18)
C35 C34 H34 119.4
C33 C34 H34 119.4
C16 C15 C20 118.47(18)
C16 C15 P1 122.04(15)
C20 C15 P1 119.42(15)
C31 C32 C27 120.64(19)
C31 C32 H32 119.7
C27 C32 H32 119.7
N1 C7 C8 108.18(16)
N1 C7 H7A 110.1
C8 C7 H7A 110.1
N1 C7 H7B 110.1
C8 C7 H7B 110.1
H7A C7 H7B 108.4
C29 C28 C27 120.58(19)
C29 C28 H28 119.7
C27 C28 H28 119.7
C37 C36 C35 119.79(19)
C37 C36 H36 120.1
C35 C36 H36 120.1
C31 C30 C29 119.86(19)
C31 C30 H30 120.1
C29 C30 H30 120.1
C37 C38 C33 120.58(19)
C37 C38 H38 119.7
C33 C38 H38 119.7
C11 C12 C13 119.72(19)
C11 C12 H12 120.1
C13 C12 H12 120.1
C30 C31 C32 120.2(2)
C30 C31 H31 119.9
C32 C31 H31 119.9
C15 C16 C17 121.09(19)
C15 C16 H16 119.5
C17 C16 H16 119.5
C20 C19 C18 120.8(2)
C20 C19 H19 119.6
C18 C19 H19 119.6
C19 C20 C15 120.1(2)
C19 C20 H20 120.0
C15 C20 H20 120.0
C18 C17 C16 120.1(2)
C18 C17 H17 119.9
C16 C17 H17 119.9
C12 C11 C10 120.41(19)
C12 C11 H11 119.8
C10 C11 H11 119.8
C23 C22 C21 120.4(2)
C23 C22 H22 119.8
C21 C22 H22 119.8
C9 C14 C13 120.50(19)
C9 C14 H14 119.8
C13 C14 H14 119.8
C24 C23 C22 120.5(2)
C24 C23 H23 119.8
C22 C23 H23 119.8
C28 C29 C30 120.2(2)
C28 C29 H29 119.9
C30 C29 H29 119.9
C36 C35 C34 119.71(19)
C36 C35 H35 120.1
C34 C35 H35 120.1
C38 C37 C36 120.32(19)
C38 C37 H37 119.8
C36 C37 H37 119.8
C11 C10 C9 120.2(2)
C11 C10 H10 119.9
C9 C10 H10 119.9
N1 C6 C5 107.71(15)
N1 C6 H6A 110.2
C5 C6 H6A 110.2
N1 C6 H6B 110.2
C5 C6 H6B 110.2
H6A C6 H6B 108.5
C21 C26 C25 120.45(19)
C21 C26 H26 119.8
C25 C26 H26 119.8
C24 C25 C26 120.1(2)
C24 C25 H25 119.9
C26 C25 H25 119.9
C3 C4 C5 119.3(2)
C3 C4 H4 120.3
C5 C4 H4 120.3
C12 C13 C14 120.1(2)
C12 C13 H13 120.0
C14 C13 H13 120.0
N2 C1 C2 122.8(2)
N2 C1 H1 118.6
C2 C1 H1 118.6
C17 C18 C19 119.4(2)
C17 C18 H18 120.3
C19 C18 H18 120.3
C23 C24 C25 119.74(19)
C23 C24 H24 120.1
C25 C24 H24 120.1
C2 C3 C4 118.9(2)
C2 C3 H3 120.6
C4 C3 H3 120.6
C3 C2 C1 119.0(2)
C3 C2 H2 120.5
C1 C2 H2 120.5

loop_
_geom_bond_atom_site_label_1
_geom_bond_atom_site_label_2
_geom_bond_distance
Ru1 N1 2.1431(15)
Ru1 N2 2.1600(15)
Ru1 P1 2.3022(5)
Ru1 P2 2.3305(4)
Ru1 Cl2 2.4093(4)
Ru1 Cl1 2.4138(4)
P2 C27 1.8400(18)
P2 C33 1.8436(19)
P2 C21 1.8555(19)
P1 C9 1.8309(19)
P1 C15 1.847(2)
P1 C8 1.864(2)
N1 C7 1.470(3)
N1 C6 1.475(2)
N1 H39 0.81(3)
N2 C1 1.341(3)
N2 C5 1.354(3)
C27 C32 1.397(3)
C27 C28 1.402(3)
C9 C14 1.377(3)
C9 C10 1.397(3)
C21 C26 1.392(3)
C21 C22 1.401(3)
C33 C34 1.386(3)
C33 C38 1.397(3)
C5 C4 1.390(3)
C5 C6 1.497(3)
C8 C7 1.517(3)
C8 H8A 0.9900
C8 H8B 0.9900
C34 C35 1.392(3)
C34 H34 0.9500
C15 C16 1.392(3)
C15 C20 1.398(3)
C32 C31 1.393(3)
C32 H32 0.9500
C7 H7A 0.9900
C7 H7B 0.9900
C28 C29 1.386(3)
C28 H28 0.9500
C36 C37 1.384(3)
C36 C35 1.385(3)
C36 H36 0.9500
C30 C31 1.382(3)
C30 C29 1.392(3)
C30 H30 0.9500
C38 C37 1.386(3)
C38 H38 0.9500
C12 C11 1.379(3)
C12 C13 1.380(3)
C12 H12 0.9500
C31 H31 0.9500
C16 C17 1.393(3)
C16 H16 0.9500
C19 C20 1.393(3)
C19 C18 1.387(3)
C19 H19 0.9500
C20 H20 0.9500
C17 C18 1.380(3)
C17 H17 0.9500
C11 C10 1.386(3)
C11 H11 0.9500
C22 C23 1.386(3)
C22 H22 0.9500
C14 C13 1.396(3)
C14 H14 0.9500
C23 C24 1.383(3)
C23 H23 0.9500
C29 H29 0.9500
C35 H35 0.9500
C37 H37 0.9500
C10 H10 0.9500
C6 H6A 0.9900
C6 H6B 0.9900
C26 C25 1.395(3)
C26 H26 0.9500
C25 C24 1.386(3)
C25 H25 0.9500
C4 C3 1.380(3)
C4 H4 0.9500
C13 H13 0.9500
C1 C2 1.384(3)
C1 H1 0.9500
C18 H18 0.9500
C24 H24 0.9500
C3 C2 1.379(3)
C3 H3 0.9500
C2 H2 0.9500

loop_
_geom_hbond_atom_site_label_D
_geom_hbond_atom_site_label_H
_geom_hbond_atom_site_label_A
_geom_hbond_distance_DH
_geom_hbond_distance_HA
_geom_hbond_distance_DA
_geom_hbond_angle_DHA
_geom_hbond_site_symmetry_A
N1 H39 Cl1 0.81(3) 2.64(2) 3.0518(17) 113.1(19) .
N1 H39 Cl1 0.81(3) 2.60(3) 3.2303(17) 136(2) 2_766

loop_
_geom_torsion_atom_site_label_1
_geom_torsion_atom_site_label_2
_geom_torsion_atom_site_label_3
_geom_torsion_atom_site_label_4
_geom_torsion
N1 Ru1 P2 C27 137.5(3)
N2 Ru1 P2 C27 104.60(8)
P1 Ru1 P2 C27 -70.68(7)
Cl2 Ru1 P2 C27 -166.07(7)
Cl1 Ru1 P2 C27 18.67(7)
N1 Ru1 P2 C33 -95.8(3)
N2 Ru1 P2 C33 -128.66(8)
P1 Ru1 P2 C33 56.06(7)
Cl2 Ru1 P2 C33 -39.33(7)
Cl1 Ru1 P2 C33 145.41(7)
N1 Ru1 P2 C21 19.1(3)
N2 Ru1 P2 C21 -13.75(8)
P1 Ru1 P2 C21 170.97(7)
Cl2 Ru1 P2 C21 75.58(7)
Cl1 Ru1 P2 C21 -99.68(7)
N1 Ru1 P1 C9 -117.56(9)
N2 Ru1 P1 C9 -101.26(13)
P2 Ru1 P1 C9 66.18(7)
Cl2 Ru1 P1 C9 156.14(7)
Cl1 Ru1 P1 C9 -33.40(7)
N1 Ru1 P1 C15 106.50(9)
N2 Ru1 P1 C15 122.80(13)
P2 Ru1 P1 C15 -69.76(8)
Cl2 Ru1 P1 C15 20.20(8)
Cl1 Ru1 P1 C15 -169.34(8)
N1 Ru1 P1 C8 -5.69(8)
N2 Ru1 P1 C8 10.61(13)
P2 Ru1 P1 C8 178.05(7)
Cl2 Ru1 P1 C8 -91.99(7)
Cl1 Ru1 P1 C8 78.47(7)
N2 Ru1 N1 C7 163.97(14)
P1 Ru1 N1 C7 -22.27(12)
P2 Ru1 N1 C7 130.2(3)
Cl2 Ru1 N1 C7 73.68(13)
Cl1 Ru1 N1 C7 -109.99(13)
N2 Ru1 N1 C6 34.96(12)
P1 Ru1 N1 C6 -151.28(12)
P2 Ru1 N1 C6 1.2(4)
Cl2 Ru1 N1 C6 -55.33(12)
Cl1 Ru1 N1 C6 121.01(12)
N1 Ru1 N2 C1 152.04(16)
P1 Ru1 N2 C1 135.29(14)
P2 Ru1 N2 C1 -32.38(15)
Cl2 Ru1 N2 C1 -120.96(15)
Cl1 Ru1 N2 C1 67.01(15)
N1 Ru1 N2 C5 -19.50(12)
P1 Ru1 N2 C5 -36.2(2)
P2 Ru1 N2 C5 156.08(12)
Cl2 Ru1 N2 C5 67.50(12)
Cl1 Ru1 N2 C5 -104.53(12)
C33 P2 C27 C32 -5.37(17)
C21 P2 C27 C32 -105.54(16)
Ru1 P2 C27 C32 129.31(14)
C33 P2 C27 C28 178.04(14)
C21 P2 C27 C28 77.87(15)
Ru1 P2 C27 C28 -47.28(16)
C15 P1 C9 C14 107.50(17)
C8 P1 C9 C14 -148.31(17)
Ru1 P1 C9 C14 -37.49(19)
C15 P1 C9 C10 -69.97(17)
C8 P1 C9 C10 34.21(18)
Ru1 P1 C9 C10 145.04(14)
C27 P2 C21 C26 -1.26(18)
C33 P2 C21 C26 -105.39(17)
Ru1 P2 C21 C26 127.06(15)
C27 P2 C21 C22 177.69(15)
C33 P2 C21 C22 73.57(16)
Ru1 P2 C21 C22 -53.98(16)
C27 P2 C33 C34 117.25(15)
C21 P2 C33 C34 -140.12(15)
Ru1 P2 C33 C34 -16.78(17)
C27 P2 C33 C38 -64.34(17)
C21 P2 C33 C38 38.28(17)
Ru1 P2 C33 C38 161.62(13)
C1 N2 C5 C4 4.7(3)
Ru1 N2 C5 C4 177.04(14)
C1 N2 C5 C6 -172.51(16)
Ru1 N2 C5 C6 -0.1(2)
C9 P1 C8 C7 158.47(14)
C15 P1 C8 C7 -97.92(15)
Ru1 P1 C8 C7 32.11(15)
C38 C33 C34 C35 0.1(3)
P2 C33 C34 C35 178.51(15)
C9 P1 C15 C16 -14.11(18)
C8 P1 C15 C16 -119.19(17)
Ru1 P1 C15 C16 129.05(14)
C9 P1 C15 C20 169.05(15)
C8 P1 C15 C20 63.97(17)
Ru1 P1 C15 C20 -47.79(18)
C28 C27 C32 C31 -0.1(3)
P2 C27 C32 C31 -176.64(15)
C6 N1 C7 C8 175.31(15)
Ru1 N1 C7 C8 48.68(18)
P1 C8 C7 N1 -51.97(19)
C32 C27 C28 C29 -0.9(3)
P2 C27 C28 C29 175.88(15)
C34 C33 C38 C37 -0.8(3)
P2 C33 C38 C37 -179.24(16)
C29 C30 C31 C32 -1.0(3)
C27 C32 C31 C30 1.0(3)
C20 C15 C16 C17 -0.1(3)
P1 C15 C16 C17 -176.95(16)
C18 C19 C20 C15 0.4(3)
C16 C15 C20 C19 -0.5(3)
P1 C15 C20 C19 176.47(17)
C15 C16 C17 C18 0.8(3)
C13 C12 C11 C10 1.4(3)
C26 C21 C22 C23 -0.2(3)
P2 C21 C22 C23 -179.17(16)
C10 C9 C14 C13 0.9(3)
P1 C9 C14 C13 -176.59(17)
C21 C22 C23 C24 -1.4(3)
C27 C28 C29 C30 1.0(3)
C31 C30 C29 C28 0.0(3)
C37 C36 C35 C34 0.5(3)
C33 C34 C35 C36 0.1(3)
C33 C38 C37 C36 1.4(3)
C35 C36 C37 C38 -1.2(3)
C12 C11 C10 C9 -0.8(3)
C14 C9 C10 C11 -0.4(3)
P1 C9 C10 C11 177.13(15)
C7 N1 C6 C5 -174.70(15)
Ru1 N1 C6 C5 -44.74(17)
N2 C5 C6 N1 29.8(2)
C4 C5 C6 N1 -147.38(18)
C22 C21 C26 C25 1.3(3)
P2 C21 C26 C25 -179.78(16)
C21 C26 C25 C24 -0.9(3)
N2 C5 C4 C3 -1.2(3)
C6 C5 C4 C3 175.83(19)
C11 C12 C13 C14 -0.8(3)
C9 C14 C13 C12 -0.3(3)
C5 N2 C1 C2 -4.8(3)
Ru1 N2 C1 C2 -176.07(15)
C16 C17 C18 C19 -0.8(3)
C20 C19 C18 C17 0.3(3)
C22 C23 C24 C25 1.7(4)
C26 C25 C24 C23 -0.6(4)
C5 C4 C3 C2 -2.3(3)
C4 C3 C2 C1 2.3(3)
N2 C1 C2 C3 1.4(3)

loop_
_platon_squeeze_void_nr
_platon_squeeze_void_average_x
_platon_squeeze_void_average_y
_platon_squeeze_void_average_z
_platon_squeeze_void_volume
_platon_squeeze_void_count_electrons
_platon_squeeze_void_content
1 -0.019 -0.000 0.500 434 50 ' '
